data_7251922
loop_
_publ_author_name
'Begum, Rujuma'
'Maiti, Barnali'

_publ_section_title
;
 A sustainable one-pot multi-component approach toward the synthesis of
 symmetric and unsymmetrical spiro heterocycles catalyzed by the
 Br\/onsted acidic ionic liquid [CMMIM][BF4]
;
_journal_issue 24
_journal_name_full 'RSC Advances'
_journal_page_first 21953
_journal_page_last 21966
_journal_paper_doi 10.1039/D6RA01721E
_journal_volume 16
_journal_year 2026
_chemical_formula_sum 'C21 H22 N2 O5'
_chemical_formula_weight 382.40
_space_group_crystal_system monoclinic
_space_group_IT_number 14
_space_group_name_Hall '-P 2yn'
_space_group_name_H-M_alt 'P 1 21/n 1'
_atom_sites_solution_hydrogens geom
_audit_creation_method SHELXL-2019/1
_audit_update_record
;
2025-11-03 deposited with the CCDC.	2026-04-08 downloaded from the CCDC.
;
_cell_angle_alpha 90
_cell_angle_beta 99.0810(10)
_cell_angle_gamma 90
_cell_formula_units_Z 4
_cell_length_a 8.5244(4)
_cell_length_b 11.6767(5)
_cell_length_c 19.3306(8)
_cell_measurement_reflns_used 9951
_cell_measurement_temperature 300(2)
_cell_measurement_theta_max 27.66
_cell_measurement_theta_min 2.49
_cell_volume 1899.99(14)
_computing_cell_refinement 'Bruker SAINT'
_computing_data_collection 'Bruker APEX2'
_computing_data_reduction 'Bruker SAINT'
_computing_molecular_graphics 'Bruker SHELXTL'
_computing_publication_material 'Bruker SHELXTL'
_computing_structure_refinement 'SHELXL-2019/1 (Sheldrick, 2019)'
_computing_structure_solution 'SHELXS-97 (Sheldrick 2008)'
_diffrn_ambient_temperature 300(2)
_diffrn_measured_fraction_theta_full 1.000
_diffrn_measured_fraction_theta_max 1.000
_diffrn_measurement_device_type 'Bruker APEX-II CCD'
_diffrn_measurement_method '\f and \w scans'
_diffrn_radiation_type MoK\a
_diffrn_radiation_wavelength 0.71073
_diffrn_reflns_av_R_equivalents 0.0457
_diffrn_reflns_av_unetI/netI 0.0304
_diffrn_reflns_Laue_measured_fraction_full 1.000
_diffrn_reflns_Laue_measured_fraction_max 1.000
_diffrn_reflns_limit_h_max 11
_diffrn_reflns_limit_h_min -11
_diffrn_reflns_limit_k_max 15
_diffrn_reflns_limit_k_min -15
_diffrn_reflns_limit_l_max 25
_diffrn_reflns_limit_l_min -25
_diffrn_reflns_number 36347
_diffrn_reflns_point_group_measured_fraction_full 1.000
_diffrn_reflns_point_group_measured_fraction_max 1.000
_diffrn_reflns_theta_full 25.242
_diffrn_reflns_theta_max 28.289
_diffrn_reflns_theta_min 2.045
_exptl_absorpt_coefficient_mu 0.096
_exptl_absorpt_correction_type none
_exptl_crystal_colour colourless
_exptl_crystal_density_diffrn 1.337
_exptl_crystal_description block
_exptl_crystal_F_000 808
_exptl_crystal_size_max 0.188
_exptl_crystal_size_mid 0.181
_exptl_crystal_size_min 0.085
_refine_diff_density_max 0.221
_refine_diff_density_min -0.248
_refine_diff_density_rms 0.048
_refine_ls_extinction_method none
_refine_ls_goodness_of_fit_ref 1.082
_refine_ls_hydrogen_treatment constr
_refine_ls_matrix_type full
_refine_ls_number_parameters 256
_refine_ls_number_reflns 4724
_refine_ls_number_restraints 0
_refine_ls_restrained_S_all 1.082
_refine_ls_R_factor_all 0.0767
_refine_ls_R_factor_gt 0.0511
_refine_ls_shift/su_max 0.000
_refine_ls_shift/su_mean 0.000
_refine_ls_structure_factor_coef Fsqd
_refine_ls_weighting_details 'w=1/[\s^2^(Fo^2^)+(0.0411P)^2^+0.9465P] where P=(Fo^2^+2Fc^2^)/3'
_refine_ls_weighting_scheme calc
_refine_ls_wR_factor_gt 0.1106
_refine_ls_wR_factor_ref 0.1290
_reflns_Friedel_coverage 0.000
_reflns_number_gt 3480
_reflns_number_total 4724
_reflns_threshold_expression 'I > 2\s(I)'
_cod_data_source_file d6ra01721e2.cif
_cod_data_source_block RD_3_151025_a
_cod_original_sg_symbol_H-M 'P 21/n'
_cod_database_code 7251922
_shelx_shelxl_version_number 2019/1
_shelx_space_group_comment
;
The symmetry employed for this shelxl refinement is uniquely defined
by the following loop, which should always be used as a source of
symmetry information in preference to the above space-group names.
They are only intended as comments.
;
_shelx_estimated_absorpt_t_min 0.982
_shelx_estimated_absorpt_t_max 0.992

loop_
_space_group_symop_operation_xyz
'x, y, z'
'-x+1/2, y+1/2, -z+1/2'
'-x, -y, -z'
'x-1/2, -y-1/2, z-1/2'

loop_
_atom_site_label
_atom_site_type_symbol
_atom_site_fract_x
_atom_site_fract_y
_atom_site_fract_z
_atom_site_U_iso_or_equiv
_atom_site_adp_type
_atom_site_occupancy
_atom_site_site_symmetry_order
_atom_site_calc_flag
_atom_site_refinement_flags_posn
_atom_site_refinement_flags_adp
_atom_site_refinement_flags_occupancy
_atom_site_disorder_assembly
_atom_site_disorder_group
O1 O 0.24223(16) 0.45141(11) 0.37135(7) 0.0456(3) Uani 1 1 d . . . . .
O2 O 0.41612(15) 0.17444(11) 0.24676(6) 0.0430(3) Uani 1 1 d . . . . .
O3 O 0.65229(17) 0.45539(12) 0.40465(7) 0.0549(4) Uani 1 1 d . . . . .
O4 O 0.15650(15) 0.21641(12) 0.44228(7) 0.0487(3) Uani 1 1 d . . . . .
O5 O 0.07285(15) 0.07460(11) 0.36743(7) 0.0465(3) Uani 1 1 d . . . . .
N2 N 0.37986(17) 0.39946(12) 0.47815(7) 0.0357(3) Uani 1 1 d . . . . .
H2 H 0.351262 0.455044 0.502554 0.043 Uiso 1 1 calc R U . . .
N3 N 0.2201(2) 0.05471(15) 0.25666(9) 0.0571(5) Uani 1 1 d . . . . .
H3A H 0.145671 0.025155 0.276181 0.068 Uiso 1 1 calc R U . . .
H3B H 0.238392 0.028885 0.217040 0.068 Uiso 1 1 calc R U . . .
C1 C 0.51799(19) 0.31623(14) 0.33017(8) 0.0306(3) Uani 1 1 d . . . . .
C2 C 0.51209(19) 0.26572(14) 0.26785(8) 0.0326(3) Uani 1 1 d . . . . .
C3 C 0.6029(2) 0.30022(16) 0.21112(9) 0.0402(4) Uani 1 1 d . . . . .
H3C H 0.534433 0.346097 0.177008 0.048 Uiso 1 1 calc R U . . .
H3D H 0.631570 0.231863 0.187487 0.048 Uiso 1 1 calc R U . . .
C4 C 0.7538(2) 0.36830(15) 0.23724(9) 0.0375(4) Uani 1 1 d . . . . .
C5 C 0.7131(2) 0.45760(15) 0.28913(10) 0.0414(4) Uani 1 1 d . . . . .
H5A H 0.810636 0.494765 0.310468 0.050 Uiso 1 1 calc R U . . .
H5B H 0.646166 0.515565 0.263467 0.050 Uiso 1 1 calc R U . . .
C6 C 0.6299(2) 0.41171(15) 0.34656(9) 0.0361(4) Uani 1 1 d . . . . .
C7 C 0.41397(18) 0.27907(13) 0.38358(8) 0.0289(3) Uani 1 1 d . . . . .
C8 C 0.29402(18) 0.19116(14) 0.35002(8) 0.0314(3) Uani 1 1 d . . . . .
C9 C 0.3071(2) 0.14055(15) 0.28783(9) 0.0369(4) Uani 1 1 d . . . . .
C10 C 0.8092(3) 0.42865(19) 0.17502(11) 0.0555(5) Uani 1 1 d . . . . .
H10A H 0.829814 0.372654 0.141210 0.083 Uiso 1 1 calc R U . . .
H10B H 0.904681 0.470885 0.191066 0.083 Uiso 1 1 calc R U . . .
H10C H 0.727982 0.480251 0.153778 0.083 Uiso 1 1 calc R U . . .
C11 C 0.8838(2) 0.28905(19) 0.27256(12) 0.0565(5) Uani 1 1 d . . . . .
H11A H 0.911064 0.235023 0.238953 0.085 Uiso 1 1 calc R U . . .
H11B H 0.846564 0.248729 0.310091 0.085 Uiso 1 1 calc R U . . .
H11C H 0.975858 0.333362 0.290920 0.085 Uiso 1 1 calc R U . . .
C12 C 0.50683(18) 0.23685(14) 0.45255(8) 0.0315(3) Uani 1 1 d . . . . .
C13 C 0.33206(19) 0.38768(14) 0.40855(8) 0.0320(3) Uani 1 1 d . . . . .
C14 C 0.48112(19) 0.31107(15) 0.50608(8) 0.0341(4) Uani 1 1 d . . . . .
C15 C 0.5475(2) 0.29227(18) 0.57475(9) 0.0468(5) Uani 1 1 d . . . . .
H15 H 0.530805 0.342881 0.610022 0.056 Uiso 1 1 calc R U . . .
C16 C 0.6399(2) 0.1953(2) 0.58933(11) 0.0570(6) Uani 1 1 d . . . . .
H16 H 0.686569 0.180630 0.635280 0.068 Uiso 1 1 calc R U . . .
C17 C 0.6643(2) 0.11969(19) 0.53710(12) 0.0555(6) Uani 1 1 d . . . . .
H17 H 0.725925 0.054612 0.548342 0.067 Uiso 1 1 calc R U . . .
C18 C 0.5971(2) 0.14020(16) 0.46761(10) 0.0423(4) Uani 1 1 d . . . . .
H18 H 0.613240 0.089477 0.432309 0.051 Uiso 1 1 calc R U . . .
C19 C 0.1655(2) 0.15279(15) 0.38558(9) 0.0360(4) Uani 1 1 d . . . . .
C20 C 0.0235(3) 0.2007(2) 0.47959(12) 0.0626(6) Uani 1 1 d . . . . .
H20A H 0.045018 0.138525 0.513028 0.075 Uiso 1 1 calc R U . . .
H20B H -0.071804 0.182359 0.447036 0.075 Uiso 1 1 calc R U . . .
C21 C 0.0022(4) 0.3092(3) 0.51629(16) 0.0889(9) Uani 1 1 d . . . . .
H21A H -0.024107 0.369288 0.482535 0.133 Uiso 1 1 calc R U . . .
H21B H 0.098840 0.328226 0.546728 0.133 Uiso 1 1 calc R U . . .
H21C H -0.082177 0.300692 0.543459 0.133 Uiso 1 1 calc R U . . .

loop_
_atom_site_aniso_label
_atom_site_aniso_U_11
_atom_site_aniso_U_22
_atom_site_aniso_U_33
_atom_site_aniso_U_23
_atom_site_aniso_U_13
_atom_site_aniso_U_12
O1 0.0522(8) 0.0421(7) 0.0437(7) 0.0086(6) 0.0111(6) 0.0124(6)
O2 0.0451(7) 0.0497(8) 0.0363(6) -0.0152(6) 0.0123(5) -0.0125(6)
O3 0.0647(9) 0.0569(9) 0.0481(8) -0.0240(7) 0.0243(7) -0.0258(7)
O4 0.0443(7) 0.0616(9) 0.0441(7) -0.0107(6) 0.0193(6) -0.0192(6)
O5 0.0404(7) 0.0450(8) 0.0535(8) -0.0003(6) 0.0057(6) -0.0142(6)
N2 0.0443(8) 0.0332(7) 0.0313(7) -0.0067(6) 0.0118(6) -0.0026(6)
N3 0.0583(11) 0.0631(11) 0.0517(10) -0.0267(9) 0.0144(8) -0.0266(9)
C1 0.0330(8) 0.0309(8) 0.0289(8) -0.0025(6) 0.0080(6) -0.0021(6)
C2 0.0332(8) 0.0330(8) 0.0322(8) -0.0026(7) 0.0065(6) -0.0005(7)
C3 0.0431(10) 0.0476(11) 0.0320(8) -0.0022(7) 0.0129(7) 0.0017(8)
C4 0.0359(9) 0.0396(10) 0.0393(9) 0.0040(7) 0.0133(7) 0.0038(7)
C5 0.0454(10) 0.0342(9) 0.0478(10) 0.0010(8) 0.0170(8) -0.0024(8)
C6 0.0373(9) 0.0327(9) 0.0403(9) -0.0051(7) 0.0125(7) -0.0017(7)
C7 0.0302(8) 0.0284(8) 0.0282(7) -0.0018(6) 0.0053(6) -0.0025(6)
C8 0.0308(8) 0.0318(8) 0.0309(8) -0.0018(6) 0.0025(6) -0.0034(6)
C9 0.0339(8) 0.0380(9) 0.0378(9) -0.0060(7) 0.0029(7) -0.0051(7)
C10 0.0566(12) 0.0633(13) 0.0527(12) 0.0073(10) 0.0276(10) -0.0010(10)
C11 0.0446(11) 0.0565(13) 0.0684(14) 0.0064(11) 0.0092(10) 0.0133(10)
C12 0.0289(8) 0.0334(8) 0.0319(8) 0.0011(6) 0.0040(6) -0.0062(6)
C13 0.0353(8) 0.0302(8) 0.0322(8) 0.0011(7) 0.0111(6) -0.0023(7)
C14 0.0349(8) 0.0392(9) 0.0286(8) -0.0001(7) 0.0061(6) -0.0092(7)
C15 0.0489(11) 0.0613(13) 0.0295(9) 0.0020(8) 0.0041(8) -0.0128(9)
C16 0.0490(12) 0.0792(16) 0.0390(10) 0.0197(11) -0.0050(9) -0.0100(11)
C17 0.0422(11) 0.0556(13) 0.0652(13) 0.0246(11) -0.0022(9) 0.0009(9)
C18 0.0362(9) 0.0394(10) 0.0512(11) 0.0043(8) 0.0064(8) -0.0001(8)
C19 0.0331(8) 0.0379(9) 0.0355(8) 0.0052(7) 0.0010(7) -0.0024(7)
C20 0.0539(13) 0.0844(17) 0.0561(13) -0.0052(12) 0.0288(10) -0.0212(12)
C21 0.0814(18) 0.106(2) 0.092(2) -0.0231(17) 0.0528(16) -0.0154(17)

loop_
_atom_type_symbol
_atom_type_description
_atom_type_scat_dispersion_real
_atom_type_scat_dispersion_imag
_atom_type_scat_source
C C 0.0033 0.0016 'International Tables Vol C Tables 4.2.6.8 and 6.1.1.4'
H H 0.0000 0.0000 'International Tables Vol C Tables 4.2.6.8 and 6.1.1.4'
N N 0.0061 0.0033 'International Tables Vol C Tables 4.2.6.8 and 6.1.1.4'
O O 0.0106 0.0060 'International Tables Vol C Tables 4.2.6.8 and 6.1.1.4'

loop_
_geom_angle_atom_site_label_1
_geom_angle_atom_site_label_2
_geom_angle_atom_site_label_3
_geom_angle
_geom_angle_site_symmetry_1
_geom_angle_site_symmetry_3
_geom_angle_publ_flag
C2 O2 C9 118.72(13) . . ?
C19 O4 C20 119.27(15) . . ?
C13 N2 C14 112.37(14) . . ?
C2 C1 C6 117.41(14) . . ?
C2 C1 C7 122.80(14) . . ?
C6 C1 C7 119.79(13) . . ?
C1 C2 O2 123.33(15) . . ?
C1 C2 C3 126.38(15) . . ?
O2 C2 C3 110.27(13) . . ?
C2 C3 C4 113.85(14) . . ?
C11 C4 C5 110.26(16) . . ?
C11 C4 C3 110.34(16) . . ?
C5 C4 C3 107.83(14) . . ?
C11 C4 C10 109.83(16) . . ?
C5 C4 C10 109.42(15) . . ?
C3 C4 C10 109.13(15) . . ?
C6 C5 C4 115.08(14) . . ?
O3 C6 C1 121.15(15) . . ?
O3 C6 C5 120.37(16) . . ?
C1 C6 C5 118.44(14) . . ?
C8 C7 C12 112.16(13) . . ?
C8 C7 C1 109.07(12) . . ?
C12 C7 C1 114.05(13) . . ?
C8 C7 C13 112.16(13) . . ?
C12 C7 C13 100.87(12) . . ?
C1 C7 C13 108.32(12) . . ?
C9 C8 C19 117.23(15) . . ?
C9 C8 C7 121.81(14) . . ?
C19 C8 C7 120.86(14) . . ?
N3 C9 C8 127.50(16) . . ?
N3 C9 O2 109.55(15) . . ?
C8 C9 O2 122.94(15) . . ?
C18 C12 C14 120.21(16) . . ?
C18 C12 C7 130.53(16) . . ?
C14 C12 C7 109.16(14) . . ?
O1 C13 N2 126.09(15) . . ?
O1 C13 C7 125.75(14) . . ?
N2 C13 C7 108.16(13) . . ?
C15 C14 C12 121.89(17) . . ?
C15 C14 N2 128.68(17) . . ?
C12 C14 N2 109.41(14) . . ?
C14 C15 C16 117.48(19) . . ?
C17 C16 C15 121.39(18) . . ?
C16 C17 C18 120.52(19) . . ?
C12 C18 C17 118.48(19) . . ?
O5 C19 O4 122.18(16) . . ?
O5 C19 C8 126.59(16) . . ?
O4 C19 C8 111.22(14) . . ?
O4 C20 C21 107.22(18) . . ?

loop_
_geom_bond_atom_site_label_1
_geom_bond_atom_site_label_2
_geom_bond_distance
_geom_bond_site_symmetry_2
_geom_bond_publ_flag
O1 C13 1.218(2) . ?
O2 C2 1.366(2) . ?
O2 C9 1.372(2) . ?
O3 C6 1.221(2) . ?
O4 C19 1.336(2) . ?
O4 C20 1.448(2) . ?
O5 C19 1.222(2) . ?
N2 C13 1.350(2) . ?
N2 C14 1.398(2) . ?
N3 C9 1.333(2) . ?
C1 C2 1.335(2) . ?
C1 C6 1.469(2) . ?
C1 C7 1.526(2) . ?
C2 C3 1.494(2) . ?
C3 C4 1.529(3) . ?
C4 C11 1.520(3) . ?
C4 C5 1.524(2) . ?
C4 C10 1.532(2) . ?
C5 C6 1.507(2) . ?
C7 C8 1.520(2) . ?
C7 C12 1.521(2) . ?
C7 C13 1.561(2) . ?
C8 C9 1.360(2) . ?
C8 C19 1.453(2) . ?
C12 C18 1.371(2) . ?
C12 C14 1.393(2) . ?
C14 C15 1.376(2) . ?
C15 C16 1.383(3) . ?
C16 C17 1.381(3) . ?
C17 C18 1.395(3) . ?
C20 C21 1.478(3) . ?
